data_1546172
loop_
_publ_author_name
'Brown, Alexandra C.'
'Altman, Alison B.'
'Lohrey, Trevor D.'
'Hohloch, Stephan'
'Arnold, John'

_publ_section_title
;
 Hydride oxidation from a titanium--aluminum bimetallic complex:
 insertion, thermal and electrochemical reactivity
;
_journal_name_full 'Chem. Sci.'
_journal_paper_doi 10.1039/C7SC01835E
_journal_year 2017
_chemical_formula_moiety 'C18 H46 Al K O2 Si3'
_chemical_formula_sum 'C18 H46 Al K O2 Si3'
_chemical_formula_weight 444.90
_chemical_properties_physical ', Air-sensitive,Moisture-sensitive'
_space_group_crystal_system triclinic
_space_group_IT_number 2
_space_group_name_Hall '-P 1'
_space_group_name_H-M_alt 'P -1'
_symmetry_space_group_name_Hall '-P 1'
_symmetry_space_group_name_H-M 'P -1'
_atom_sites_solution_hydrogens mixed
_audit_creation_method SHELXL-2014/7
_audit_update_record
;
2017-01-31 deposited with the CCDC.
2017-05-17 downloaded from the CCDC.
;
_cell_angle_alpha 106.5486(16)
_cell_angle_beta 107.0199(15)
_cell_angle_gamma 98.4556(15)
_cell_formula_units_Z 4
_cell_length_a 13.5985(5)
_cell_length_b 13.6009(5)
_cell_length_c 16.6858(7)
_cell_measurement_reflns_used 9984
_cell_measurement_temperature 100(2)
_cell_measurement_theta_max 25.36
_cell_measurement_theta_min 2.30
_cell_volume 2737.85(19)
_computing_cell_refinement 'Bruker SAINT'
_computing_data_collection 'Bruker APEX2'
_computing_data_reduction 'Bruker SAINT'
_computing_molecular_graphics 'Bruker SHELXTL'
_computing_publication_material 'Bruker SHELXTL'
_computing_structure_refinement 'SHELXL-2014/7 (Sheldrick, 2014)'
_computing_structure_solution 'SHELXS-97 (Sheldrick 2008)'
_diffrn_ambient_temperature 100(2)
_diffrn_measured_fraction_theta_full 0.998
_diffrn_measured_fraction_theta_max 0.995
_diffrn_measurement_device_type 'Bruker APEX-II CCD'
_diffrn_measurement_method '\f and \w scans'
_diffrn_radiation_type MoK\a
_diffrn_radiation_wavelength 0.71073
_diffrn_reflns_av_unetI/netI 0.0536
_diffrn_reflns_Laue_measured_fraction_full 0.998
_diffrn_reflns_Laue_measured_fraction_max 0.995
_diffrn_reflns_limit_h_max 16
_diffrn_reflns_limit_h_min -16
_diffrn_reflns_limit_k_max 16
_diffrn_reflns_limit_k_min -16
_diffrn_reflns_limit_l_max 19
_diffrn_reflns_limit_l_min -20
_diffrn_reflns_number 15870
_diffrn_reflns_point_group_measured_fraction_full 0.998
_diffrn_reflns_point_group_measured_fraction_max 0.995
_diffrn_reflns_theta_full 25.000
_diffrn_reflns_theta_max 25.385
_diffrn_reflns_theta_min 1.361
_exptl_absorpt_coefficient_mu 0.367
_exptl_absorpt_correction_type none
_exptl_crystal_colour colourless
_exptl_crystal_density_diffrn 1.079
_exptl_crystal_description plates
_exptl_crystal_F_000 976
_exptl_crystal_recrystallization_method 'Re-crystallisation from solvent: THF, toleuen'
_exptl_crystal_size_max 0.180
_exptl_crystal_size_mid 0.160
_exptl_crystal_size_min 0.160
_refine_diff_density_max 0.397
_refine_diff_density_min -0.282
_refine_diff_density_rms 0.059
_refine_ls_extinction_method none
_refine_ls_goodness_of_fit_ref 1.040
_refine_ls_hydrogen_treatment mixed
_refine_ls_matrix_type full
_refine_ls_number_parameters 494
_refine_ls_number_reflns 15870
_refine_ls_number_restraints 0
_refine_ls_restrained_S_all 1.040
_refine_ls_R_factor_all 0.0887
_refine_ls_R_factor_gt 0.0430
_refine_ls_shift/su_max 0.074
_refine_ls_shift/su_mean 0.012
_refine_ls_structure_factor_coef Fsqd
_refine_ls_weighting_details 'w=1/[\s^2^(Fo^2^)+(0.0539P)^2^+2.5247P] where P=(Fo^2^+2Fc^2^)/3'
_refine_ls_weighting_scheme calc
_refine_ls_wR_factor_gt 0.1158
_refine_ls_wR_factor_ref 0.1343
_reflns_Friedel_coverage 0.000
_reflns_number_gt 8712
_reflns_number_total 15870
_reflns_threshold_expression 'I > 2\s(I)'
_cod_data_source_file c7sc01835e2.cif
_cod_data_source_block shelx
_cod_original_cell_volume 2737.84(19)
_cod_database_code 1546172
_shelx_shelxl_version_number 2014/7
_shelx_space_group_comment
;
The symmetry employed for this shelxl refinement is uniquely defined
by the following loop, which should always be used as a source of
symmetry information in preference to the above space-group names.
They are only intended as comments.
;
_shelx_estimated_absorpt_t_min 0.937
_shelx_estimated_absorpt_t_max 0.944

loop_
_space_group_symop_operation_xyz
'x, y, z'
'-x, -y, -z'

loop_
_atom_site_label
_atom_site_type_symbol
_atom_site_fract_x
_atom_site_fract_y
_atom_site_fract_z
_atom_site_U_iso_or_equiv
_atom_site_adp_type
_atom_site_occupancy
_atom_site_site_symmetry_order
_atom_site_calc_flag
_atom_site_refinement_flags_posn
_atom_site_refinement_flags_adp
C1 C 0.2530(6) 0.4875(6) 0.7522(4) 0.016(2) Uani 1 1 d . .
C2 C 0.4656(7) 0.4164(6) 0.7922(5) 0.030(2) Uani 1 1 d . .
H2A H 0.4894 0.4495 0.7538 0.046 Uiso 1 1 calc R U
H2B H 0.4942 0.3543 0.7921 0.046 Uiso 1 1 calc R U
H2C H 0.4910 0.4674 0.8533 0.046 Uiso 1 1 calc R U
C3 C 0.2822(7) 0.2748(6) 0.6335(4) 0.025(2) Uani 1 1 d . .
H3A H 0.2061 0.2401 0.6089 0.038 Uiso 1 1 calc R U
H3B H 0.3230 0.2214 0.6370 0.038 Uiso 1 1 calc R U
H3C H 0.2998 0.3112 0.5947 0.038 Uiso 1 1 calc R U
C4 C 0.2794(7) 0.2955(6) 0.8187(5) 0.028(2) Uani 1 1 d . .
H4A H 0.3112 0.3394 0.8822 0.042 Uiso 1 1 calc R U
H4B H 0.3061 0.2316 0.8084 0.042 Uiso 1 1 calc R U
H4C H 0.2020 0.2753 0.8015 0.042 Uiso 1 1 calc R U
C5 C 0.3938(7) 0.5838(6) 0.9524(4) 0.026(2) Uani 1 1 d . .
H5A H 0.4508 0.6215 0.9391 0.039 Uiso 1 1 calc R U
H5B H 0.4048 0.5142 0.9522 0.039 Uiso 1 1 calc R U
H5C H 0.3945 0.6250 1.0113 0.039 Uiso 1 1 calc R U
C6 C 0.1589(7) 0.5051(6) 0.9013(4) 0.026(2) Uani 1 1 d . .
H6A H 0.1647 0.5514 0.9603 0.038 Uiso 1 1 calc R U
H6B H 0.1687 0.4361 0.9041 0.038 Uiso 1 1 calc R U
H6C H 0.0885 0.4957 0.8580 0.038 Uiso 1 1 calc R U
C7 C 0.2529(7) 0.7054(6) 0.8768(4) 0.027(2) Uani 1 1 d . .
H7A H 0.3237 0.7541 0.9086 0.041 Uiso 1 1 calc R U
H7B H 0.2061 0.7248 0.9102 0.041 Uiso 1 1 calc R U
H7C H 0.2237 0.7097 0.8171 0.041 Uiso 1 1 calc R U
C8 C 0.0382(7) 0.5518(6) 0.6867(5) 0.030(3) Uani 1 1 d . .
H8A H -0.0325 0.5273 0.6401 0.045 Uiso 1 1 calc R U
H8B H 0.0775 0.6163 0.6836 0.045 Uiso 1 1 calc R U
H8C H 0.0311 0.5671 0.7455 0.045 Uiso 1 1 calc R U
C9 C 0.1054(7) 0.4150(6) 0.5484(4) 0.025(2) Uani 1 1 d . .
H9A H 0.1251 0.3483 0.5281 0.038 Uiso 1 1 calc R U
H9B H 0.1544 0.4725 0.5447 0.038 Uiso 1 1 calc R U
H9C H 0.0328 0.4085 0.5105 0.038 Uiso 1 1 calc R U
C10 C 0.0306(7) 0.3278(6) 0.6739(5) 0.030(2) Uani 1 1 d . .
H10A H 0.0577 0.2659 0.6537 0.045 Uiso 1 1 calc R U
H10B H -0.0432 0.3149 0.6351 0.045 Uiso 1 1 calc R U
H10C H 0.0338 0.3402 0.7355 0.045 Uiso 1 1 calc R U
C11 C 0.7475(6) 1.0133(6) 0.7520(4) 0.015(2) Uani 1 1 d . .
C12 C 0.7481(7) 0.7932(5) 0.6232(4) 0.026(2) Uani 1 1 d . .
H12A H 0.7649 0.7625 0.5697 0.039 Uiso 1 1 calc R U
H12B H 0.6805 0.7503 0.6181 0.039 Uiso 1 1 calc R U
H12C H 0.8046 0.7943 0.6760 0.039 Uiso 1 1 calc R U
C13 C 0.8402(7) 0.9921(6) 0.5949(4) 0.028(2) Uani 1 1 d . .
H13A H 0.9105 0.9881 0.6298 0.041 Uiso 1 1 calc R U
H13B H 0.8403 1.0663 0.6029 0.041 Uiso 1 1 calc R U
H13C H 0.8236 0.9522 0.5316 0.041 Uiso 1 1 calc R U
C14 C 0.6060(6) 0.9163(6) 0.5437(4) 0.026(2) Uani 1 1 d . .
H14A H 0.6027 0.9841 0.5349 0.039 Uiso 1 1 calc R U
H14B H 0.5468 0.8927 0.5617 0.039 Uiso 1 1 calc R U
H14C H 0.6011 0.8633 0.4878 0.039 Uiso 1 1 calc R U
C15 C 0.7193(7) 1.2039(7) 0.6849(5) 0.030(3) Uani 1 1 d . .
H15A H 0.7961 1.2352 0.7094 0.045 Uiso 1 1 calc R U
H15B H 0.6819 1.2604 0.6876 0.045 Uiso 1 1 calc R U
H15C H 0.6987 1.1575 0.6226 0.045 Uiso 1 1 calc R U
C16 C 0.7174(7) 1.2231(6) 0.8657(4) 0.030(2) Uani 1 1 d . .
H16A H 0.6939 1.1875 0.9027 0.045 Uiso 1 1 calc R U
H16B H 0.6817 1.2801 0.8619 0.045 Uiso 1 1 calc R U
H16C H 0.7945 1.2530 0.8925 0.045 Uiso 1 1 calc R U
C17 C 0.5342(6) 1.0831(6) 0.7097(5) 0.029(2) Uani 1 1 d . .
H17A H 0.5089 1.0178 0.6574 0.044 Uiso 1 1 calc R U
H17B H 0.5049 1.1390 0.6929 0.044 Uiso 1 1 calc R U
H17C H 0.5109 1.0703 0.7569 0.044 Uiso 1 1 calc R U
C18 C 0.9610(7) 0.9497(6) 0.8131(5) 0.025(2) Uani 1 1 d . .
H18A H 0.9259 0.8875 0.8221 0.038 Uiso 1 1 calc R U
H18B H 1.0341 0.9770 0.8558 0.038 Uiso 1 1 calc R U
H18C H 0.9618 0.9295 0.7521 0.038 Uiso 1 1 calc R U
C19 C 0.8957(6) 1.0867(6) 0.9488(4) 0.025(2) Uani 1 1 d . .
H19A H 0.8664 1.0222 0.9579 0.038 Uiso 1 1 calc R U
H19B H 0.8551 1.1390 0.9625 0.038 Uiso 1 1 calc R U
H19C H 0.9702 1.1159 0.9882 0.038 Uiso 1 1 calc R U
C20 C 0.9715(7) 1.1773(6) 0.8278(4) 0.026(2) Uani 1 1 d . .
H20A H 1.0434 1.1946 0.8716 0.040 Uiso 1 1 calc R U
H20B H 0.9395 1.2370 0.8423 0.040 Uiso 1 1 calc R U
H20C H 0.9751 1.1636 0.7679 0.040 Uiso 1 1 calc R U
C21 C 0.8393(7) 0.6724(7) 0.9260(5) 0.036(2) Uani 1 1 d . .
H21A H 0.8234 0.6819 0.9815 0.044 Uiso 1 1 calc R U
H21B H 0.8580 0.7428 0.9205 0.044 Uiso 1 1 calc R U
C22 C 0.9308(8) 0.6185(7) 0.9274(6) 0.041(3) Uani 1 1 d . .
H22A H 0.9677 0.6181 0.9879 0.049 Uiso 1 1 calc R U
H22B H 0.9829 0.6542 0.9073 0.049 Uiso 1 1 calc R U
C23 C 0.8705(7) 0.4989(6) 0.8574(5) 0.030(2) Uani 1 1 d . .
H23A H 0.8871 0.4861 0.8019 0.036 Uiso 1 1 calc R U
H23B H 0.8909 0.4453 0.8842 0.036 Uiso 1 1 calc R U
C24 C 0.7544(7) 0.4960(6) 0.8391(5) 0.029(2) Uani 1 1 d . .
H24A H 0.7104 0.4465 0.7782 0.034 Uiso 1 1 calc R U
H24B H 0.7300 0.4731 0.8828 0.034 Uiso 1 1 calc R U
C25 C 0.7210(7) 0.5022(7) 0.5876(6) 0.033(3) Uani 1 1 d . .
H25A H 0.7817 0.5490 0.6415 0.040 Uiso 1 1 calc R U
H25B H 0.7124 0.5344 0.5405 0.040 Uiso 1 1 calc R U
C26 C 0.7380(7) 0.3955(6) 0.5562(5) 0.030(2) Uani 1 1 d . .
H26A H 0.7738 0.3740 0.6070 0.036 Uiso 1 1 calc R U
H26B H 0.7804 0.3916 0.5168 0.036 Uiso 1 1 calc R U
C27 C 0.6237(7) 0.3268(7) 0.5045(5) 0.029(2) Uani 1 1 d . .
H27A H 0.6013 0.3206 0.4408 0.035 Uiso 1 1 calc R U
H27B H 0.6170 0.2550 0.5084 0.035 Uiso 1 1 calc R U
C28 C 0.5593(8) 0.3860(7) 0.5506(5) 0.045(3) Uani 1 1 d . .
H28A H 0.4969 0.3935 0.5061 0.055 Uiso 1 1 calc R U
H28B H 0.5338 0.3475 0.5857 0.055 Uiso 1 1 calc R U
C29 C 0.4396(7) 1.1131(7) 0.9515(6) 0.054(3) Uani 1 1 d . .
H29A H 0.4665 1.1539 0.9184 0.065 Uiso 1 1 calc R U
H29B H 0.5011 1.1048 0.9962 0.065 Uiso 1 1 calc R U
C30 C 0.3736(7) 1.1706(7) 0.9975(5) 0.033(3) Uani 1 1 d . .
H30A H 0.3958 1.1757 1.0609 0.039 Uiso 1 1 calc R U
H30B H 0.3807 1.2430 0.9948 0.039 Uiso 1 1 calc R U
C31 C 0.2626(7) 1.1055(6) 0.9474(5) 0.026(2) Uani 1 1 d . .
H31A H 0.2269 1.1288 0.8978 0.031 Uiso 1 1 calc R U
H31B H 0.2207 1.1088 0.9873 0.031 Uiso 1 1 calc R U
C32 C 0.2778(7) 0.9948(7) 0.9124(5) 0.031(2) Uani 1 1 d . .
H32A H 0.2867 0.9611 0.9585 0.037 Uiso 1 1 calc R U
H32B H 0.2161 0.9496 0.8586 0.037 Uiso 1 1 calc R U
C33 C 0.2443(7) 0.9995(7) 0.6528(6) 0.036(2) Uani 1 1 d . .
H33A H 0.2683 1.0194 0.6077 0.043 Uiso 1 1 calc R U
H33B H 0.2881 1.0515 0.7128 0.043 Uiso 1 1 calc R U
C34 C 0.1274(7) 0.9961(7) 0.6337(5) 0.032(2) Uani 1 1 d . .
H34A H 0.1125 1.0183 0.6899 0.038 Uiso 1 1 calc R U
H34B H 0.1051 1.0428 0.5996 0.038 Uiso 1 1 calc R U
C35 C 0.0747(7) 0.8878(7) 0.5821(6) 0.040(3) Uani 1 1 d . .
H35A H 0.0319 0.8803 0.5205 0.048 Uiso 1 1 calc R U
H35B H 0.0270 0.8589 0.6094 0.048 Uiso 1 1 calc R U
C36 C 0.1600(8) 0.8311(8) 0.5817(6) 0.057(3) Uani 1 1 d . .
H36A H 0.1408 0.7638 0.5919 0.069 Uiso 1 1 calc R U
H36B H 0.1696 0.8145 0.5232 0.069 Uiso 1 1 calc R U
Al1 Al 0.3357(2) 0.5852(2) 0.70851(15) 0.0177(6) Uani 1 1 d . .
Al2 Al 0.6643(2) 0.9148(2) 0.79124(15) 0.0188(7) Uani 1 1 d . .
Si1 Si 0.3165(2) 0.37411(19) 0.74885(14) 0.0194(6) Uani 1 1 d . .
Si2 Si 0.2632(2) 0.56652(19) 0.86592(13) 0.0180(6) Uani 1 1 d . .
Si3 Si 0.1126(2) 0.44525(19) 0.66892(14) 0.0196(6) Uani 1 1 d . .
Si4 Si 0.7369(2) 0.93336(19) 0.63458(14) 0.0191(6) Uani 1 1 d . .
Si5 Si 0.6835(2) 1.12550(19) 0.75135(14) 0.0201(6) Uani 1 1 d . .
Si6 Si 0.8870(2) 1.05430(19) 0.83080(14) 0.0185(6) Uani 1 1 d . .
K1 K 0.60019(16) 0.64166(14) 0.73063(10) 0.0236(5) Uani 1 1 d . .
K2 K 0.39949(15) 0.85768(14) 0.76921(10) 0.0241(5) Uani 1 1 d . .
O1 O 0.7471(5) 0.6018(5) 0.8476(3) 0.0394(18) Uani 1 1 d . .
O2 O 0.6265(5) 0.4871(5) 0.6076(3) 0.0351(18) Uani 1 1 d . .
O3 O 0.3731(5) 1.0110(5) 0.8909(4) 0.0402(19) Uani 1 1 d . .
O4 O 0.2523(5) 0.8954(4) 0.6485(3) 0.0342(17) Uani 1 1 d . .
H1 H 0.387(5) 0.537(4) 0.635(3) 0.033(19) Uiso 1 1 d . .
H2 H 0.436(4) 0.682(4) 0.797(3) 0.016(16) Uiso 1 1 d . .
H3 H 0.265(6) 0.654(5) 0.669(4) 0.04(2) Uiso 1 1 d . .
H4 H 0.570(5) 0.840(4) 0.714(3) 0.023(17) Uiso 1 1 d . .
H5 H 0.625(4) 0.985(4) 0.858(3) 0.023(16) Uiso 1 1 d . .
H6 H 0.727(5) 0.839(4) 0.829(3) 0.012(17) Uiso 1 1 d . .

loop_
_atom_site_aniso_label
_atom_site_aniso_U_11
_atom_site_aniso_U_22
_atom_site_aniso_U_33
_atom_site_aniso_U_23
_atom_site_aniso_U_13
_atom_site_aniso_U_12
C1 0.015(5) 0.018(5) 0.020(4) 0.011(4) 0.007(4) 0.005(4)
C2 0.030(6) 0.032(6) 0.037(5) 0.016(5) 0.014(5) 0.018(5)
C3 0.038(6) 0.021(5) 0.022(4) 0.011(4) 0.013(4) 0.010(5)
C4 0.038(7) 0.017(5) 0.032(5) 0.013(4) 0.012(4) 0.009(5)
C5 0.034(6) 0.026(6) 0.016(4) 0.005(4) 0.008(4) 0.007(5)
C6 0.032(6) 0.027(5) 0.019(4) 0.006(4) 0.013(4) 0.009(5)
C7 0.031(6) 0.024(6) 0.023(4) 0.003(4) 0.009(4) 0.010(5)
C8 0.016(6) 0.036(6) 0.037(5) 0.016(5) 0.004(4) 0.008(5)
C9 0.025(6) 0.025(5) 0.020(4) 0.007(4) 0.004(4) -0.004(4)
C10 0.022(6) 0.030(6) 0.030(5) 0.005(4) 0.007(4) -0.003(4)
C11 0.019(5) 0.013(5) 0.011(4) 0.002(3) 0.008(4) 0.002(4)
C12 0.038(7) 0.018(5) 0.020(4) 0.005(4) 0.010(4) 0.007(5)
C13 0.026(6) 0.038(6) 0.025(4) 0.016(4) 0.013(4) 0.008(5)
C14 0.021(6) 0.030(6) 0.021(4) 0.005(4) 0.005(4) 0.001(4)
C15 0.040(7) 0.030(6) 0.033(5) 0.020(4) 0.019(5) 0.017(5)
C16 0.035(6) 0.021(6) 0.037(5) 0.007(4) 0.018(4) 0.010(5)
C17 0.027(6) 0.034(6) 0.033(5) 0.014(4) 0.014(4) 0.015(5)
C18 0.023(6) 0.034(6) 0.019(4) 0.013(4) 0.007(4) 0.004(5)
C19 0.019(6) 0.029(6) 0.022(4) 0.008(4) 0.002(4) 0.000(4)
C20 0.026(6) 0.028(5) 0.021(4) 0.011(4) 0.005(4) -0.006(4)
C21 0.034(6) 0.028(5) 0.029(4) -0.007(4) 0.002(4) 0.006(4)
C22 0.034(6) 0.033(6) 0.047(5) 0.007(4) 0.009(4) 0.009(5)
C23 0.031(6) 0.021(5) 0.035(4) 0.004(4) 0.009(4) 0.009(4)
C24 0.035(6) 0.009(4) 0.035(4) 0.004(3) 0.006(4) 0.007(4)
C25 0.024(6) 0.024(6) 0.043(5) -0.005(4) 0.016(5) -0.001(5)
C26 0.025(6) 0.030(6) 0.040(5) 0.013(5) 0.017(5) 0.010(5)
C27 0.034(6) 0.023(5) 0.022(4) 0.009(4) 0.001(4) 0.000(5)
C28 0.038(7) 0.045(7) 0.045(6) 0.008(5) 0.014(5) 0.003(5)
C29 0.020(6) 0.050(7) 0.054(6) -0.019(5) 0.003(5) -0.012(5)
C30 0.041(7) 0.029(6) 0.028(5) 0.011(4) 0.012(5) 0.006(5)
C31 0.034(6) 0.024(5) 0.025(4) 0.014(4) 0.014(4) 0.008(5)
C32 0.031(7) 0.029(6) 0.037(5) 0.014(4) 0.016(5) 0.009(5)
C33 0.021(5) 0.034(6) 0.051(5) 0.016(4) 0.009(4) 0.009(4)
C34 0.027(6) 0.036(6) 0.037(4) 0.013(4) 0.014(4) 0.011(5)
C35 0.021(5) 0.032(6) 0.048(5) -0.007(4) 0.006(4) 0.003(4)
C36 0.048(7) 0.034(6) 0.065(6) 0.012(5) -0.013(5) 0.015(5)
Al1 0.0170(16) 0.0177(16) 0.0191(13) 0.0084(11) 0.0064(12) 0.0024(13)
Al2 0.0181(17) 0.0178(16) 0.0196(13) 0.0077(12) 0.0060(12) 0.0007(13)
Si1 0.0233(17) 0.0178(15) 0.0209(12) 0.0097(11) 0.0096(11) 0.0064(12)
Si2 0.0199(16) 0.0193(15) 0.0143(11) 0.0047(10) 0.0062(11) 0.0054(12)
Si3 0.0169(15) 0.0214(15) 0.0172(12) 0.0066(11) 0.0040(11) -0.0003(12)
Si4 0.0198(16) 0.0189(15) 0.0185(12) 0.0071(11) 0.0065(11) 0.0039(12)
Si5 0.0236(17) 0.0170(15) 0.0199(12) 0.0067(11) 0.0073(11) 0.0063(12)
Si6 0.0165(15) 0.0202(15) 0.0194(12) 0.0104(11) 0.0056(11) 0.0011(12)
K1 0.0202(13) 0.0204(12) 0.0298(9) 0.0079(9) 0.0085(9) 0.0059(10)
K2 0.0178(12) 0.0186(11) 0.0341(10) 0.0072(9) 0.0082(9) 0.0048(9)
O1 0.035(5) 0.028(4) 0.049(4) 0.017(3) 0.001(3) 0.010(3)
O2 0.029(4) 0.038(4) 0.028(3) -0.004(3) 0.013(3) 0.001(3)
O3 0.025(4) 0.037(4) 0.047(4) -0.004(3) 0.016(3) 0.004(3)
O4 0.031(4) 0.017(4) 0.035(3) -0.001(3) -0.006(3) 0.007(3)

loop_
_atom_type_symbol
_atom_type_description
_atom_type_scat_dispersion_real
_atom_type_scat_dispersion_imag
_atom_type_scat_source
C C 0.0033 0.0016 'International Tables Vol C Tables 4.2.6.8 and 6.1.1.4'
H H 0.0000 0.0000 'International Tables Vol C Tables 4.2.6.8 and 6.1.1.4'
Al Al 0.0645 0.0514 'International Tables Vol C Tables 4.2.6.8 and 6.1.1.4'
Si Si 0.0817 0.0704 'International Tables Vol C Tables 4.2.6.8 and 6.1.1.4'
K K 0.2009 0.2494 'International Tables Vol C Tables 4.2.6.8 and 6.1.1.4'
O O 0.0106 0.0060 'International Tables Vol C Tables 4.2.6.8 and 6.1.1.4'

loop_
_geom_angle_atom_site_label_1
_geom_angle_atom_site_label_2
_geom_angle_atom_site_label_3
_geom_angle
Si2 C1 Si1 113.4(4)
Si2 C1 Si3 112.7(4)
Si1 C1 Si3 112.3(4)
Si2 C1 Al1 106.9(4)
Si1 C1 Al1 106.0(4)
Si3 C1 Al1 104.7(3)
Si1 C2 H2A 109.5
Si1 C2 H2B 109.5
H2A C2 H2B 109.5
Si1 C2 H2C 109.5
H2A C2 H2C 109.5
H2B C2 H2C 109.5
Si1 C3 H3A 109.5
Si1 C3 H3B 109.5
H3A C3 H3B 109.5
Si1 C3 H3C 109.5
H3A C3 H3C 109.5
H3B C3 H3C 109.5
Si1 C4 H4A 109.5
Si1 C4 H4B 109.5
H4A C4 H4B 109.5
Si1 C4 H4C 109.5
H4A C4 H4C 109.5
H4B C4 H4C 109.5
Si2 C5 H5A 109.5
Si2 C5 H5B 109.5
H5A C5 H5B 109.5
Si2 C5 H5C 109.5
H5A C5 H5C 109.5
H5B C5 H5C 109.5
Si2 C6 H6A 109.5
Si2 C6 H6B 109.5
H6A C6 H6B 109.5
Si2 C6 H6C 109.5
H6A C6 H6C 109.5
H6B C6 H6C 109.5
Si2 C7 H7A 109.5
Si2 C7 H7B 109.5
H7A C7 H7B 109.5
Si2 C7 H7C 109.5
H7A C7 H7C 109.5
H7B C7 H7C 109.5
Si3 C8 H8A 109.5
Si3 C8 H8B 109.5
H8A C8 H8B 109.5
Si3 C8 H8C 109.5
H8A C8 H8C 109.5
H8B C8 H8C 109.5
Si3 C9 H9A 109.5
Si3 C9 H9B 109.5
H9A C9 H9B 109.5
Si3 C9 H9C 109.5
H9A C9 H9C 109.5
H9B C9 H9C 109.5
Si3 C10 H10A 109.5
Si3 C10 H10B 109.5
H10A C10 H10B 109.5
Si3 C10 H10C 109.5
H10A C10 H10C 109.5
H10B C10 H10C 109.5
Si6 C11 Si5 113.8(4)
Si6 C11 Si4 111.2(4)
Si5 C11 Si4 111.0(4)
Si6 C11 Al2 107.2(4)
Si5 C11 Al2 107.3(4)
Si4 C11 Al2 105.9(4)
Si4 C12 H12A 109.5
Si4 C12 H12B 109.5
H12A C12 H12B 109.5
Si4 C12 H12C 109.5
H12A C12 H12C 109.5
H12B C12 H12C 109.5
Si4 C13 H13A 109.5
Si4 C13 H13B 109.5
H13A C13 H13B 109.5
Si4 C13 H13C 109.5
H13A C13 H13C 109.5
H13B C13 H13C 109.5
Si4 C14 H14A 109.5
Si4 C14 H14B 109.5
H14A C14 H14B 109.5
Si4 C14 H14C 109.5
H14A C14 H14C 109.5
H14B C14 H14C 109.5
Si5 C15 H15A 109.5
Si5 C15 H15B 109.5
H15A C15 H15B 109.5
Si5 C15 H15C 109.5
H15A C15 H15C 109.5
H15B C15 H15C 109.5
Si5 C16 H16A 109.5
Si5 C16 H16B 109.5
H16A C16 H16B 109.5
Si5 C16 H16C 109.5
H16A C16 H16C 109.5
H16B C16 H16C 109.5
Si5 C17 H17A 109.5
Si5 C17 H17B 109.5
H17A C17 H17B 109.5
Si5 C17 H17C 109.5
H17A C17 H17C 109.5
H17B C17 H17C 109.5
Si6 C18 H18A 109.5
Si6 C18 H18B 109.5
H18A C18 H18B 109.5
Si6 C18 H18C 109.5
H18A C18 H18C 109.5
H18B C18 H18C 109.5
Si6 C19 H19A 109.5
Si6 C19 H19B 109.5
H19A C19 H19B 109.5
Si6 C19 H19C 109.5
H19A C19 H19C 109.5
H19B C19 H19C 109.5
Si6 C20 H20A 109.5
Si6 C20 H20B 109.5
H20A C20 H20B 109.5
Si6 C20 H20C 109.5
H20A C20 H20C 109.5
H20B C20 H20C 109.5
O1 C21 C22 106.1(6)
O1 C21 H21A 110.5
C22 C21 H21A 110.5
O1 C21 H21B 110.5
C22 C21 H21B 110.5
H21A C21 H21B 108.7
C21 C22 C23 102.8(7)
C21 C22 H22A 111.2
C23 C22 H22A 111.2
C21 C22 H22B 111.2
C23 C22 H22B 111.2
H22A C22 H22B 109.1
C24 C23 C22 103.2(6)
C24 C23 H23A 111.1
C22 C23 H23A 111.1
C24 C23 H23B 111.1
C22 C23 H23B 111.1
H23A C23 H23B 109.1
O1 C24 C23 105.4(7)
O1 C24 H24A 110.7
C23 C24 H24A 110.6
O1 C24 H24B 110.7
C23 C24 H24B 110.6
H24A C24 H24B 108.8
O2 C25 C26 105.3(7)
O2 C25 H25A 110.7
C26 C25 H25A 110.7
O2 C25 H25B 110.7
C26 C25 H25B 110.7
H25A C25 H25B 108.8
C25 C26 C27 102.0(7)
C25 C26 H26A 111.4
C27 C26 H26A 111.4
C25 C26 H26B 111.4
C27 C26 H26B 111.4
H26A C26 H26B 109.2
C28 C27 C26 103.5(6)
C28 C27 H27A 111.1
C26 C27 H27A 111.1
C28 C27 H27B 111.0
C26 C27 H27B 111.0
H27A C27 H27B 109.0
O2 C28 C27 107.1(8)
O2 C28 H28A 110.3
C27 C28 H28A 110.3
O2 C28 H28B 110.3
C27 C28 H28B 110.3
H28A C28 H28B 108.6
O3 C29 C30 107.9(8)
O3 C29 H29A 110.1
C30 C29 H29A 110.1
O3 C29 H29B 110.2
C30 C29 H29B 110.2
H29A C29 H29B 108.4
C31 C30 C29 104.9(6)
C31 C30 H30A 110.7
C29 C30 H30A 110.7
C31 C30 H30B 110.8
C29 C30 H30B 110.8
H30A C30 H30B 108.8
C30 C31 C32 102.5(8)
C30 C31 H31A 111.2
C32 C31 H31A 111.3
C30 C31 H31B 111.3
C32 C31 H31B 111.3
H31A C31 H31B 109.2
O3 C32 C31 104.6(7)
O3 C32 H32A 110.9
C31 C32 H32A 110.8
O3 C32 H32B 110.8
C31 C32 H32B 110.8
H32A C32 H32B 108.9
O4 C33 C34 105.3(7)
O4 C33 H33A 110.7
C34 C33 H33A 110.7
O4 C33 H33B 110.7
C34 C33 H33B 110.7
H33A C33 H33B 108.8
C35 C34 C33 103.9(7)
C35 C34 H34A 111.0
C33 C34 H34A 111.0
C35 C34 H34B 111.0
C33 C34 H34B 111.0
H34A C34 H34B 109.0
C34 C35 C36 105.8(8)
C34 C35 H35A 110.6
C36 C35 H35A 110.6
C34 C35 H35B 110.6
C36 C35 H35B 110.6
H35A C35 H35B 108.7
O4 C36 C35 108.3(7)
O4 C36 H36A 110.0
C35 C36 H36A 110.0
O4 C36 H36B 110.0
C35 C36 H36B 110.0
H36A C36 H36B 108.4
C1 Al1 K1 131.2(2)
C1 Al1 K2 131.0(2)
K1 Al1 K2 77.84(7)
C1 Al1 H1 120(2)
K1 Al1 H1 52(2)
K2 Al1 H1 109(2)
C1 Al1 H2 110.9(18)
K1 Al1 H2 54.1(18)
K2 Al1 H2 48.8(18)
H1 Al1 H2 106(3)
C1 Al1 H3 111(3)
K1 Al1 H3 118(3)
K2 Al1 H3 53(2)
H1 Al1 H3 106(3)
H2 Al1 H3 101(3)
C11 Al2 K2 131.9(3)
C11 Al2 K1 132.3(2)
K2 Al2 K1 77.64(7)
C11 Al2 H4 110(2)
K2 Al2 H4 50(2)
K1 Al2 H4 55(2)
C11 Al2 H5 106(2)
K2 Al2 H5 59(2)
K1 Al2 H5 122(2)
H4 Al2 H5 109(3)
C11 Al2 H6 114(2)
K2 Al2 H6 113(2)
K1 Al2 H6 49(2)
H4 Al2 H6 104(3)
H5 Al2 H6 113(3)
C1 Si1 C2 113.2(4)
C1 Si1 C3 114.6(3)
C2 Si1 C3 103.7(4)
C1 Si1 C4 112.4(4)
C2 Si1 C4 106.0(4)
C3 Si1 C4 106.1(3)
C1 Si2 C5 112.8(4)
C1 Si2 C6 112.2(4)
C5 Si2 C6 106.7(4)
C1 Si2 C7 112.6(3)
C5 Si2 C7 104.1(4)
C6 Si2 C7 107.8(4)
C10 Si3 C8 105.7(4)
C10 Si3 C1 113.0(4)
C8 Si3 C1 112.8(3)
C10 Si3 C9 107.4(3)
C8 Si3 C9 103.8(4)
C1 Si3 C9 113.5(4)
C13 Si4 C12 106.5(4)
C13 Si4 C11 114.4(4)
C12 Si4 C11 112.2(3)
C13 Si4 C14 103.6(4)
C12 Si4 C14 104.5(3)
C11 Si4 C14 114.6(3)
C15 Si5 C16 105.5(4)
C15 Si5 C11 114.7(4)
C16 Si5 C11 112.5(3)
C15 Si5 C17 106.7(4)
C16 Si5 C17 103.0(4)
C11 Si5 C17 113.4(4)
C19 Si6 C11 112.3(4)
C19 Si6 C18 104.5(4)
C11 Si6 C18 113.8(3)
C19 Si6 C20 105.1(3)
C11 Si6 C20 114.2(4)
C18 Si6 C20 106.1(4)
O1 K1 O2 87.12(19)
O1 K1 Al1 123.26(17)
O2 K1 Al1 107.78(15)
O1 K1 Al2 104.96(15)
O2 K1 Al2 133.70(16)
Al1 K1 Al2 102.22(8)
O1 K1 K2 129.92(13)
O2 K1 K2 142.54(14)
Al1 K1 K2 51.09(5)
Al2 K1 K2 51.13(5)
O1 K1 H1 131.6(12)
O2 K1 H1 81.8(11)
Al1 K1 H1 27.4(11)
Al2 K1 H1 116.6(12)
K2 K1 H1 69.5(11)
O1 K1 H2 109.5(10)
O2 K1 H2 136.6(11)
Al1 K1 H2 29.7(10)
Al2 K1 H2 81.8(11)
K2 K1 H2 36.3(11)
H1 K1 H2 56.9(15)
O1 K1 H4 130.2(11)
O2 K1 H4 124.8(11)
Al1 K1 H4 85.6(12)
Al2 K1 H4 25.2(11)
K2 K1 H4 38.6(12)
H1 K1 H4 93.5(17)
H2 K1 H4 74.8(14)
O1 K1 H6 78.9(13)
O2 K1 H6 129.9(12)
Al1 K1 H6 120.2(13)
Al2 K1 H6 26.2(12)
K2 K1 H6 71.7(13)
H1 K1 H6 140.9(17)
H2 K1 H6 93.2(16)
H4 K1 H6 51.3(16)
O3 K2 O4 88.17(19)
O3 K2 Al1 133.82(17)
O4 K2 Al1 104.32(14)
O3 K2 Al2 107.78(16)
O4 K2 Al2 122.48(16)
Al1 K2 Al2 102.30(8)
O3 K2 K1 142.67(14)
O4 K2 K1 128.73(12)
Al1 K2 K1 51.08(5)
Al2 K2 K1 51.22(5)
O3 K2 H2 121.9(11)
O4 K2 H2 133.4(11)
Al1 K2 H2 29.1(11)
Al2 K2 H2 84.1(12)
K1 K2 H2 38.8(12)
O3 K2 H3 128.8(15)
O4 K2 H3 78.2(15)
Al1 K2 H3 26.6(15)
Al2 K2 H3 121.3(15)
K1 K2 H3 72.5(15)
H2 K2 H3 55.4(18)
O3 K2 H4 130.9(12)
O4 K2 H4 108.7(11)
Al1 K2 H4 87.4(12)
Al2 K2 H4 24.7(11)
K1 K2 H4 40.6(12)
H2 K2 H4 79.3(16)
H3 K2 H4 100.1(18)
O3 K2 H5 81.7(10)
O4 K2 H5 125.3(10)
Al1 K2 H5 121.1(10)
Al2 K2 H5 26.1(9)
K1 K2 H5 72.3(10)
H2 K2 H5 95.8(16)
H3 K2 H5 144.9(18)
H4 K2 H5 50.5(14)
C24 O1 C21 106.7(6)
C24 O1 K1 121.5(5)
C21 O1 K1 131.6(5)
C28 O2 C25 109.1(6)
C28 O2 K1 131.7(5)
C25 O2 K1 119.2(5)
C29 O3 C32 107.1(6)
C29 O3 K2 133.5(5)
C32 O3 K2 119.2(5)
C36 O4 C33 104.2(7)
C36 O4 K2 132.2(5)
C33 O4 K2 122.6(5)

loop_
_geom_bond_atom_site_label_1
_geom_bond_atom_site_label_2
_geom_bond_distance
C1 Si2 1.849(7)
C1 Si1 1.871(8)
C1 Si3 1.891(8)
C1 Al1 2.037(9)
C2 Si1 1.877(9)
C2 H2A 0.9800
C2 H2B 0.9800
C2 H2C 0.9800
C3 Si1 1.885(6)
C3 H3A 0.9800
C3 H3B 0.9800
C3 H3C 0.9800
C4 Si1 1.911(8)
C4 H4A 0.9800
C4 H4B 0.9800
C4 H4C 0.9800
C5 Si2 1.864(8)
C5 H5A 0.9800
C5 H5B 0.9800
C5 H5C 0.9800
C6 Si2 1.865(9)
C6 H6A 0.9800
C6 H6B 0.9800
C6 H6C 0.9800
C7 Si2 1.875(7)
C7 H7A 0.9800
C7 H7B 0.9800
C7 H7C 0.9800
C8 Si3 1.891(8)
C8 H8A 0.9800
C8 H8B 0.9800
C8 H8C 0.9800
C9 Si3 1.903(6)
C9 H9A 0.9800
C9 H9B 0.9800
C9 H9C 0.9800
C10 Si3 1.846(9)
C10 H10A 0.9800
C10 H10B 0.9800
C10 H10C 0.9800
C11 Si6 1.858(8)
C11 Si5 1.866(8)
C11 Si4 1.901(6)
C11 Al2 1.998(8)
C12 Si4 1.895(7)
C12 H12A 0.9800
C12 H12B 0.9800
C12 H12C 0.9800
C13 Si4 1.888(8)
C13 H13A 0.9800
C13 H13B 0.9800
C13 H13C 0.9800
C14 Si4 1.902(7)
C14 H14A 0.9800
C14 H14B 0.9800
C14 H14C 0.9800
C15 Si5 1.855(8)
C15 H15A 0.9800
C15 H15B 0.9800
C15 H15C 0.9800
C16 Si5 1.864(6)
C16 H16A 0.9800
C16 H16B 0.9800
C16 H16C 0.9800
C17 Si5 1.881(8)
C17 H17A 0.9800
C17 H17B 0.9800
C17 H17C 0.9800
C18 Si6 1.865(8)
C18 H18A 0.9800
C18 H18B 0.9800
C18 H18C 0.9800
C19 Si6 1.854(7)
C19 H19A 0.9800
C19 H19B 0.9800
C19 H19C 0.9800
C20 Si6 1.907(8)
C20 H20A 0.9800
C20 H20B 0.9800
C20 H20C 0.9800
C21 O1 1.475(8)
C21 C22 1.532(12)
C21 H21A 0.9900
C21 H21B 0.9900
C22 C23 1.627(10)
C22 H22A 0.9900
C22 H22B 0.9900
C23 C24 1.511(12)
C23 H23A 0.9900
C23 H23B 0.9900
C24 O1 1.426(8)
C24 H24A 0.9900
C24 H24B 0.9900
C25 O2 1.420(10)
C25 C26 1.474(10)
C25 H25A 0.9900
C25 H25B 0.9900
C26 C27 1.536(11)
C26 H26A 0.9900
C26 H26B 0.9900
C27 C28 1.502(12)
C27 H27A 0.9900
C27 H27B 0.9900
C28 O2 1.417(9)
C28 H28A 0.9900
C28 H28B 0.9900
C29 O3 1.437(9)
C29 C30 1.507(12)
C29 H29A 0.9900
C29 H29B 0.9900
C30 C31 1.486(11)
C30 H30A 0.9900
C30 H30B 0.9900
C31 C32 1.520(10)
C31 H31A 0.9900
C31 H31B 0.9900
C32 O3 1.446(11)
C32 H32A 0.9900
C32 H32B 0.9900
C33 O4 1.419(9)
C33 C34 1.518(12)
C33 H33A 0.9900
C33 H33B 0.9900
C34 C35 1.426(10)
C34 H34A 0.9900
C34 H34B 0.9900
C35 C36 1.485(12)
C35 H35A 0.9900
C35 H35B 0.9900
C36 O4 1.373(9)
C36 H36A 0.9900
C36 H36B 0.9900
Al1 K1 3.451(3)
Al1 K2 3.452(3)
Al1 H1 1.61(5)
Al1 H2 1.72(5)
Al1 H3 1.57(7)
Al2 K2 3.456(3)
Al2 K1 3.461(3)
Al2 H4 1.50(5)
Al2 H5 1.53(5)
Al2 H6 1.58(6)
K1 O1 2.595(6)
K1 O2 2.637(5)
K1 K2 4.3365(10)
K1 H1 2.78(6)
K1 H2 2.81(6)
K1 H4 2.87(6)
K1 H6 2.71(6)
K2 O3 2.614(6)
K2 O4 2.619(6)
K2 H2 2.65(5)
K2 H3 2.81(7)
K2 H4 2.76(6)
K2 H5 2.99(5)
